data_4310817
loop_
_publ_author_name
'John F. Berry'
'F. Albert Cotton'
'Carlos A. Murillo'
'Brian K. Roberts'

_publ_contact_author_address
;  Laboratory for Molecular Structure and Bonding
   Dept. of Chemistry
   Texas A&M University, PO Box  30012
   College Station, TX 77842-3012, USA
;
_publ_contact_author_email cotton@tamu.edu
_publ_contact_author_fax '(979) 845 9351'
_publ_contact_author_name 'F. A. Cotton'
_publ_contact_author_phone '(979) 845 4432'
_publ_section_title
;
 An Efficient Synthesis of Acetylide/Trimetal/Acetylide Molecular Wires
;
_journal_name_full 'Inorganic Chemistry'
_journal_page_first 2277
_journal_page_last 2283
_journal_paper_doi 10.1021/ic0354320
_journal_volume 43
_journal_year 2004
_chemical_formula_moiety Ni3(dpa)4(C8H5)2,(C6H6)2.07,(C6H14)0.46
_chemical_formula_sum 'C71.2 H60.9 N12 Ni3'
_chemical_formula_weight 1260.72
_chemical_name_common Ni3(dpa)4(CCPh)2,2.07benzene,0.46hexane
_chemical_name_systematic
; 
 ? 
;
_space_group_IT_number 14
_symmetry_cell_setting monoclinic
_symmetry_space_group_name_Hall '-P 2ybc'
_symmetry_space_group_name_H-M 'P 1 21/c 1'
_atom_sites_solution_hydrogens geom
_atom_sites_solution_primary direct
_atom_sites_solution_secondary difmap
_audit_creation_method SHELXL-97
_cell_angle_alpha 90.00
_cell_angle_beta 96.6350(10)
_cell_angle_gamma 90.00
_cell_formula_units_Z 4
_cell_length_a 16.2406(11)
_cell_length_b 23.6427(16)
_cell_length_c 17.1771(11)
_cell_measurement_reflns_used 8072
_cell_measurement_temperature 293(2)
_cell_measurement_theta_max 55
_cell_measurement_theta_min 5
_cell_volume 6551.3(8)
_computing_cell_refinement SAINT
_computing_data_collection SMART
_computing_data_reduction SAINT
_computing_structure_refinement 'SHELXL-97 (Sheldrick, 1997)'
_computing_structure_solution 'SHELXS-97 (Sheldrick, 1990)'
_diffrn_ambient_temperature 293(2)
_diffrn_measured_fraction_theta_full 0.986
_diffrn_measured_fraction_theta_max 0.986
_diffrn_measurement_device_type 'Bruker SMART 1000'
_diffrn_measurement_method \w-scan
_diffrn_radiation_monochromator graphite
_diffrn_radiation_source 'normal-focus sealed tube'
_diffrn_radiation_type MoK\a
_diffrn_radiation_wavelength 0.71073
_diffrn_reflns_av_R_equivalents 0.0376
_diffrn_reflns_av_sigmaI/netI 0.0507
_diffrn_reflns_limit_h_max 18
_diffrn_reflns_limit_h_min -19
_diffrn_reflns_limit_k_max 27
_diffrn_reflns_limit_k_min -28
_diffrn_reflns_limit_l_max 16
_diffrn_reflns_limit_l_min -20
_diffrn_reflns_number 32723
_diffrn_reflns_theta_full 25.00
_diffrn_reflns_theta_max 25.00
_diffrn_reflns_theta_min 1.85
_diffrn_standards_number 0
_exptl_absorpt_coefficient_mu 0.904
_exptl_absorpt_correction_T_max 0.7427
_exptl_absorpt_correction_T_min 0.6607
_exptl_absorpt_correction_type multi-scan
_exptl_crystal_colour dark
_exptl_crystal_density_diffrn 1.278
_exptl_crystal_density_meas ?
_exptl_crystal_density_method .
_exptl_crystal_description block
_exptl_crystal_F_000 2624
_exptl_crystal_size_max 0.50
_exptl_crystal_size_mid 0.45
_exptl_crystal_size_min 0.35
_refine_diff_density_max 0.988
_refine_diff_density_min -0.659
_refine_diff_density_rms 0.101
_refine_ls_extinction_method none
_refine_ls_goodness_of_fit_ref 1.132
_refine_ls_hydrogen_treatment noref
_refine_ls_matrix_type full
_refine_ls_number_parameters 714
_refine_ls_number_reflns 11396
_refine_ls_number_restraints 0
_refine_ls_restrained_S_all 1.132
_refine_ls_R_factor_all 0.1015
_refine_ls_R_factor_gt 0.0767
_refine_ls_shift/su_max 0.018
_refine_ls_shift/su_mean 0.000
_refine_ls_structure_factor_coef Fsqd
_refine_ls_weighting_details 'calc w=1/[\s^2^(Fo^2^)+(0.0465P)^2^+39.4731P] where P=(Fo^2^+2Fc^2^)/3'
_refine_ls_weighting_scheme calc
_refine_ls_wR_factor_gt 0.1766
_refine_ls_wR_factor_ref 0.1898
_reflns_number_gt 8443
_reflns_number_total 11396
_reflns_threshold_expression I>2sigma(I)
_cod_data_source_file ic0354320si20031213_044610_5.cif
_cod_data_source_block xl
_cod_depositor_comments
;
The following automatic conversions were performed:
'_symmetry_cell_setting' value 'Monoclinic' changed to 'monoclinic'
according to '/home/saulius/struct/CIF-dictionaries/cif_core.dic'
dictionary named 'cif_core.dic' version 2.4.1 from 2010-06-29.

Automatic conversion script
Id: cif_fix_enum 1527 2010-12-29 10:47:43Z saulius 
;
_cod_original_formula_sum 'C71.20 H60.90 N12 Ni3'
_cod_database_code 4310817

loop_
_symmetry_equiv_pos_as_xyz
'x, y, z'
'-x, y+1/2, -z+1/2'
'-x, -y, -z'
'x, -y-1/2, z-1/2'

loop_
_atom_site_label
_atom_site_type_symbol
_atom_site_fract_x
_atom_site_fract_y
_atom_site_fract_z
_atom_site_U_iso_or_equiv
_atom_site_adp_type
_atom_site_occupancy
_atom_site_symmetry_multiplicity
_atom_site_calc_flag
_atom_site_refinement_flags
_atom_site_disorder_assembly
_atom_site_disorder_group
Ni1 Ni 0.11146(5) 0.42161(3) 0.79939(4) 0.0283(2) Uani 1 1 d . . .
Ni2 Ni 0.24135(4) 0.38480(3) 0.86975(4) 0.02318(19) Uani 1 1 d . . .
Ni3 Ni 0.37062(5) 0.34747(3) 0.94296(4) 0.0276(2) Uani 1 1 d . . .
N1 N 0.0682(3) 0.4040(2) 0.9073(3) 0.0278(11) Uani 1 1 d . . .
N2 N 0.1783(3) 0.3419(2) 0.9355(3) 0.0266(11) Uani 1 1 d . . .
N3 N 0.2894(3) 0.2820(2) 0.9660(2) 0.0282(11) Uani 1 1 d . . .
N4 N 0.0984(3) 0.3355(2) 0.7683(3) 0.0314(12) Uani 1 1 d . . .
N5 N 0.2398(3) 0.32328(19) 0.7986(3) 0.0250(10) Uani 1 1 d . . .
N6 N 0.3802(3) 0.3097(2) 0.8346(3) 0.0305(11) Uani 1 1 d . . .
N7 N 0.1886(3) 0.4330(2) 0.7108(3) 0.0288(11) Uani 1 1 d . . .
N8 N 0.3038(3) 0.4279(2) 0.8041(3) 0.0275(11) Uani 1 1 d . . .
N9 N 0.4197(3) 0.4218(2) 0.8965(3) 0.0306(11) Uani 1 1 d . . .
N10 N 0.1608(3) 0.4983(2) 0.8484(3) 0.0291(11) Uani 1 1 d . . .
N11 N 0.2437(3) 0.44649(19) 0.9409(3) 0.0246(10) Uani 1 1 d . . .
N12 N 0.3247(3) 0.3940(2) 1.0335(3) 0.0269(11) Uani 1 1 d . . .
C1 C 0.0057(4) 0.4527(3) 0.7423(4) 0.0348(14) Uani 1 1 d . . .
C2 C -0.0553(4) 0.4753(3) 0.7127(4) 0.0387(16) Uani 1 1 d . . .
C3 C 0.4755(4) 0.3179(3) 1.0053(3) 0.0319(14) Uani 1 1 d . D .
C4 C 0.5351(4) 0.3027(3) 1.0442(4) 0.0486(19) Uani 1 1 d . . .
C11 C 0.1073(4) 0.3661(3) 0.9577(3) 0.0299(13) Uani 1 1 d . . .
C12 C 0.0797(4) 0.3561(3) 1.0315(4) 0.0423(16) Uani 1 1 d . . .
H12A H 0.1067 0.3300 1.0659 0.051 Uiso 1 1 calc R . .
C13 C 0.0125(4) 0.3854(3) 1.0518(4) 0.0515(19) Uani 1 1 d . . .
H13A H -0.0066 0.3791 1.1001 0.062 Uiso 1 1 calc R . .
C14 C -0.0267(4) 0.4245(3) 1.0003(4) 0.0497(19) Uani 1 1 d . . .
H14A H -0.0724 0.4446 1.0133 0.060 Uiso 1 1 calc R . .
C15 C 0.0032(4) 0.4329(3) 0.9298(4) 0.0376(15) Uani 1 1 d . . .
H15A H -0.0226 0.4598 0.8958 0.045 Uiso 1 1 calc R . .
C20 C -0.1294(4) 0.5038(3) 0.6793(4) 0.0406(17) Uani 1 1 d . . .
C21 C -0.1329(6) 0.5629(3) 0.6784(5) 0.060(2) Uani 1 1 d . . .
H21A H -0.0858 0.5832 0.6974 0.072 Uiso 1 1 calc R . .
C22 C -0.2026(7) 0.5919(5) 0.6509(5) 0.076(3) Uani 1 1 d . . .
H22A H -0.2028 0.6313 0.6508 0.091 Uiso 1 1 calc R . .
C23 C -0.2714(7) 0.5629(6) 0.6237(5) 0.081(3) Uani 1 1 d . . .
H23A H -0.3195 0.5826 0.6059 0.097 Uiso 1 1 calc R . .
C24 C -0.2717(5) 0.5048(6) 0.6217(5) 0.078(3) Uani 1 1 d . . .
H24A H -0.3193 0.4853 0.6020 0.094 Uiso 1 1 calc R . .
C25 C -0.1994(5) 0.4750(4) 0.6496(4) 0.058(2) Uani 1 1 d . . .
H25A H -0.1990 0.4357 0.6480 0.069 Uiso 1 1 calc R . .
C31 C 0.2068(4) 0.2900(2) 0.9615(3) 0.0283(13) Uani 1 1 d . . .
C32 C 0.1546(4) 0.2455(3) 0.9791(4) 0.0381(15) Uani 1 1 d . . .
H32A H 0.0976 0.2511 0.9756 0.046 Uiso 1 1 calc R . .
C33 C 0.1876(5) 0.1940(3) 1.0013(4) 0.0473(18) Uani 1 1 d . . .
H33A H 0.1533 0.1647 1.0138 0.057 Uiso 1 1 calc R . .
C34 C 0.2722(5) 0.1857(3) 1.0052(4) 0.0465(18) Uani 1 1 d . . .
H34A H 0.2959 0.1510 1.0202 0.056 Uiso 1 1 calc R . .
C35 C 0.3202(4) 0.2302(3) 0.9864(3) 0.0378(15) Uani 1 1 d . . .
H35A H 0.3770 0.2245 0.9878 0.045 Uiso 1 1 calc R . .
C41 C 0.1654(4) 0.3003(3) 0.7696(3) 0.0301(13) Uani 1 1 d . . .
C42 C 0.1539(4) 0.2431(3) 0.7467(4) 0.0405(16) Uani 1 1 d . . .
H42A H 0.1995 0.2194 0.7462 0.049 Uiso 1 1 calc R . .
C43 C 0.0763(5) 0.2228(3) 0.7256(4) 0.0471(18) Uani 1 1 d . . .
H43A H 0.0688 0.1851 0.7112 0.057 Uiso 1 1 calc R . .
C44 C 0.0081(5) 0.2585(3) 0.7253(4) 0.053(2) Uani 1 1 d . . .
H44A H -0.0455 0.2453 0.7109 0.063 Uiso 1 1 calc R . .
C45 C 0.0224(4) 0.3138(3) 0.7470(4) 0.0418(16) Uani 1 1 d . . .
H45A H -0.0230 0.3378 0.7470 0.050 Uiso 1 1 calc R . .
C61 C 0.3150(4) 0.3031(2) 0.7794(3) 0.0299(13) Uani 1 1 d . . .
C62 C 0.3256(4) 0.2810(3) 0.7055(4) 0.0391(15) Uani 1 1 d . . .
H62A H 0.2803 0.2763 0.6677 0.047 Uiso 1 1 calc R . .
C63 C 0.4038(5) 0.2663(3) 0.6895(4) 0.0467(18) Uani 1 1 d . . .
H63A H 0.4117 0.2521 0.6405 0.056 Uiso 1 1 calc R . .
C64 C 0.4704(5) 0.2728(3) 0.7462(4) 0.054(2) Uani 1 1 d . . .
H64A H 0.5235 0.2625 0.7367 0.064 Uiso 1 1 calc R . .
C65 C 0.4561(4) 0.2949(3) 0.8169(4) 0.0413(16) Uani 1 1 d . . .
H65A H 0.5011 0.2999 0.8549 0.050 Uiso 1 1 calc R . .
C71 C 0.2718(4) 0.4374(2) 0.7274(3) 0.0286(13) Uani 1 1 d . . .
C72 C 0.3215(4) 0.4480(3) 0.6668(4) 0.0405(16) Uani 1 1 d . . .
H72A H 0.3789 0.4498 0.6778 0.049 Uiso 1 1 calc R . .
C73 C 0.2846(5) 0.4556(3) 0.5917(4) 0.0439(17) Uani 1 1 d . . .
H73A H 0.3170 0.4636 0.5518 0.053 Uiso 1 1 calc R . .
C74 C 0.1993(5) 0.4515(3) 0.5750(4) 0.0420(17) Uani 1 1 d . . .
H74A H 0.1733 0.4568 0.5244 0.050 Uiso 1 1 calc R . .
C75 C 0.1544(4) 0.4394(3) 0.6361(3) 0.0358(15) Uani 1 1 d . . .
H75A H 0.0973 0.4355 0.6253 0.043 Uiso 1 1 calc R . .
C91 C 0.3777(4) 0.4503(3) 0.8365(3) 0.0313(14) Uani 1 1 d . . .
C92 C 0.4087(4) 0.5028(3) 0.8122(4) 0.0406(16) Uani 1 1 d . . .
H92A H 0.3779 0.5242 0.7737 0.049 Uiso 1 1 calc R . .
C93 C 0.4837(4) 0.5217(3) 0.8455(4) 0.0510(19) Uani 1 1 d . . .
H93A H 0.5052 0.5555 0.8289 0.061 Uiso 1 1 calc R . .
C94 C 0.5276(5) 0.4906(3) 0.9038(5) 0.0529(19) Uani 1 1 d . . .
H94A H 0.5797 0.5024 0.9261 0.064 Uiso 1 1 calc R . .
C95 C 0.4930(4) 0.4418(3) 0.9282(4) 0.0405(16) Uani 1 1 d . . .
H95A H 0.5220 0.4216 0.9690 0.049 Uiso 1 1 calc R . .
C101 C 0.2168(3) 0.4989(3) 0.9127(3) 0.0270(13) Uani 1 1 d . . .
C102 C 0.2492(4) 0.5502(3) 0.9438(4) 0.0348(14) Uani 1 1 d . . .
H10A H 0.2872 0.5503 0.9887 0.042 Uiso 1 1 calc R . .
C103 C 0.2246(4) 0.6002(3) 0.9079(4) 0.0417(16) Uani 1 1 d . . .
H10B H 0.2458 0.6344 0.9282 0.050 Uiso 1 1 calc R . .
C104 C 0.1682(4) 0.5993(3) 0.8414(4) 0.0421(16) Uani 1 1 d . . .
H10C H 0.1509 0.6327 0.8160 0.050 Uiso 1 1 calc R . .
C105 C 0.1382(4) 0.5481(3) 0.8136(4) 0.0366(15) Uani 1 1 d . . .
H10D H 0.1005 0.5476 0.7686 0.044 Uiso 1 1 calc R . .
C121 C 0.2697(3) 0.4368(2) 1.0186(3) 0.0265(13) Uani 1 1 d . . .
C122 C 0.2376(4) 0.4648(3) 1.0805(4) 0.0383(15) Uani 1 1 d . . .
H12B H 0.2004 0.4946 1.0700 0.046 Uiso 1 1 calc R . .
C123 C 0.2608(4) 0.4486(3) 1.1563(3) 0.0403(16) Uani 1 1 d . . .
H12C H 0.2393 0.4671 1.1972 0.048 Uiso 1 1 calc R . .
C124 C 0.3164(4) 0.4043(3) 1.1720(4) 0.0426(17) Uani 1 1 d . . .
H12D H 0.3330 0.3925 1.2231 0.051 Uiso 1 1 calc R . .
C125 C 0.3460(4) 0.3784(3) 1.1088(3) 0.0352(15) Uani 1 1 d . . .
H12E H 0.3829 0.3485 1.1186 0.042 Uiso 1 1 calc R . .
C1S C -0.0482(4) 0.4164(3) 0.4197(3) 0.069(5) Uiso 0.54 1 d PR A 1
H1SA H -0.0448 0.4498 0.3916 0.083 Uiso 0.54 1 calc PR B 1
C2S C -0.0537(11) 0.3642(7) 0.3831(10) 0.062(4) Uiso 0.54 1 d P A 1
H2SA H -0.0574 0.3624 0.3287 0.074 Uiso 0.54 1 calc PR A 1
C3S C -0.0540(15) 0.3166(11) 0.4245(15) 0.070(7) Uiso 0.54 1 d P A 1
H3SA H -0.0547 0.2814 0.4003 0.084 Uiso 0.54 1 calc PR A 1
C4S C -0.0531(13) 0.3219(11) 0.5110(13) 0.069(7) Uiso 0.54 1 d P A 1
H4SA H -0.0521 0.2902 0.5431 0.082 Uiso 0.54 1 calc PR A 1
C5S C -0.0537(15) 0.3724(10) 0.5397(15) 0.063(7) Uiso 0.54 1 d P A 1
H5SA H -0.0586 0.3766 0.5928 0.075 Uiso 0.54 1 calc PR A 1
C6S C -0.0479(12) 0.4164(8) 0.4989(11) 0.061(5) Uiso 0.54 1 d P A 1
H6SA H -0.0431 0.4510 0.5247 0.073 Uiso 0.54 1 calc PR A 1
C1SA C -0.095(2) 0.4020(17) 0.414(2) 0.085(10) Uiso 0.29 1 d P C 2
H1SB H -0.1032 0.4333 0.3818 0.102 Uiso 0.29 1 calc PR C 2
C2SA C -0.095(2) 0.3519(16) 0.384(2) 0.078(10) Uiso 0.29 1 d P C 2
H2SB H -0.1082 0.3475 0.3298 0.093 Uiso 0.29 1 calc PR C 2
C3SA C -0.077(3) 0.310(2) 0.426(3) 0.083(16) Uiso 0.29 1 d P C 2
H3SB H -0.0713 0.2753 0.4001 0.100 Uiso 0.29 1 calc PR C 2
C4SA C -0.066(2) 0.3088(17) 0.492(2) 0.063(11) Uiso 0.29 1 d P C 2
H4SB H -0.0579 0.2740 0.5174 0.075 Uiso 0.29 1 calc PR C 2
C5SA C -0.065(3) 0.358(2) 0.538(3) 0.071(15) Uiso 0.29 1 d P C 2
H5SB H -0.0529 0.3571 0.5925 0.086 Uiso 0.29 1 calc PR C 2
C6SA C -0.082(3) 0.410(2) 0.495(3) 0.089(13) Uiso 0.29 1 d P C 2
H6SB H -0.0853 0.4449 0.5190 0.106 Uiso 0.29 1 calc PR C 2
C7S C 0.6910(7) 0.3240(5) 0.8973(6) 0.091(3) Uiso 1 1 d . . .
H7SA H 0.6504 0.3051 0.9212 0.109 Uiso 1 1 calc R . .
C8S C 0.7726(7) 0.3073(5) 0.9137(6) 0.088(3) Uiso 1 1 d . . .
H8SA H 0.7873 0.2771 0.9471 0.106 Uiso 1 1 calc R . .
C9S C 0.8326(7) 0.3375(4) 0.8783(6) 0.081(3) Uiso 1 1 d . . .
H9SA H 0.8883 0.3280 0.8889 0.097 Uiso 1 1 calc R . .
C10S C 0.8093(6) 0.3800(4) 0.8294(6) 0.083(3) Uiso 1 1 d . . .
H10E H 0.8494 0.3997 0.8059 0.100 Uiso 1 1 calc R . .
C11S C 0.7272(7) 0.3953(5) 0.8129(6) 0.087(3) Uiso 1 1 d . . .
H11A H 0.7121 0.4248 0.7783 0.105 Uiso 1 1 calc R . .
C12S C 0.6683(7) 0.3668(4) 0.8476(6) 0.083(3) Uiso 1 1 d . . .
H12F H 0.6128 0.3768 0.8371 0.100 Uiso 1 1 calc R . .
C5 C 0.6050(6) 0.2927(5) 1.1057(6) 0.041(3) Uiso 0.52 1 d PG D 1
C51 C 0.6234(6) 0.3218(4) 1.1758(6) 0.060(4) Uiso 0.52 1 d PG D 1
H51A H 0.5916 0.3529 1.1869 0.072 Uiso 0.52 1 calc PR D 1
C52 C 0.6893(7) 0.3045(5) 1.2294(6) 0.077(5) Uiso 0.52 1 d PG D 1
H52A H 0.7016 0.3240 1.2763 0.093 Uiso 0.52 1 calc PR D 1
C53 C 0.7368(7) 0.2581(6) 1.2128(7) 0.080(5) Uiso 0.52 1 d PG D 1
H53A H 0.7809 0.2465 1.2487 0.096 Uiso 0.52 1 calc PR D 1
C54 C 0.7184(8) 0.2289(5) 1.1427(8) 0.114(8) Uiso 0.52 1 d PG D 1
H54A H 0.7501 0.1978 1.1316 0.137 Uiso 0.52 1 calc PR D 1
C55 C 0.6525(8) 0.2462(5) 1.0891(6) 0.079(5) Uiso 0.52 1 d PG D 1
H55A H 0.6402 0.2267 1.0422 0.095 Uiso 0.52 1 calc PR D 1
C5' C 0.6122(6) 0.2749(5) 1.0828(6) 0.038(3) Uiso 0.48 1 d PG D 2
C51' C 0.6369(7) 0.2953(5) 1.1577(7) 0.053(4) Uiso 0.48 1 d PG D 2
H51B H 0.6063 0.3234 1.1789 0.064 Uiso 0.48 1 calc PR D 2
C52' C 0.7075(8) 0.2736(6) 1.2010(6) 0.089(7) Uiso 0.48 1 d PG D 2
H52B H 0.7241 0.2873 1.2512 0.107 Uiso 0.48 1 calc PR D 2
C53' C 0.7534(8) 0.2316(7) 1.1693(9) 0.093(7) Uiso 0.48 1 d PG D 2
H53B H 0.8006 0.2171 1.1983 0.112 Uiso 0.48 1 calc PR D 2
C54' C 0.7287(9) 0.2112(6) 1.0944(9) 0.111(8) Uiso 0.48 1 d PG D 2
H54B H 0.7594 0.1831 1.0732 0.133 Uiso 0.48 1 calc PR D 2
C55' C 0.6581(9) 0.2328(6) 1.0511(6) 0.081(6) Uiso 0.48 1 d PG D 2
H55B H 0.6415 0.2192 1.0010 0.097 Uiso 0.48 1 calc PR D 2
C1H C 0.6494(15) 0.1174(11) 0.8769(15) 0.100 Uiso 0.464(8) 1 d P E 1
H1HA H 0.6730 0.1054 0.8310 0.150 Uiso 0.464(8) 1 calc PR E 1
H1HB H 0.6684 0.0932 0.9201 0.150 Uiso 0.464(8) 1 calc PR E 1
H1HC H 0.6662 0.1556 0.8894 0.150 Uiso 0.464(8) 1 calc PR E 1
C2H C 0.5618(16) 0.1148(11) 0.8627(15) 0.100 Uiso 0.464(8) 1 d P E 1
H2HA H 0.5445 0.1384 0.8176 0.120 Uiso 0.464(8) 1 calc PR E 1
H2HB H 0.5467 0.0762 0.8480 0.120 Uiso 0.464(8) 1 calc PR E 1
C3H C 0.5162(18) 0.1307(13) 0.9229(15) 0.100 Uiso 0.464(8) 1 d P E 1
H3HA H 0.4590 0.1192 0.9093 0.120 Uiso 0.464(8) 1 calc PR E 1
H3HB H 0.5171 0.1716 0.9273 0.120 Uiso 0.464(8) 1 calc PR E 1
C4H C 0.5479(16) 0.1055(11) 1.0011(15) 0.100 Uiso 0.464(8) 1 d P E 1
H4HA H 0.5475 0.0647 0.9947 0.120 Uiso 0.464(8) 1 calc PR E 1
H4HB H 0.6054 0.1168 1.0126 0.120 Uiso 0.464(8) 1 calc PR E 1
C5H C 0.5080(16) 0.1177(11) 1.0693(15) 0.100 Uiso 0.464(8) 1 d P E 1
H5HA H 0.4525 0.1021 1.0594 0.120 Uiso 0.464(8) 1 calc PR E 1
H5HB H 0.5016 0.1585 1.0706 0.120 Uiso 0.464(8) 1 calc PR E 1
C6H C 0.5398(15) 0.1007(11) 1.1487(14) 0.100 Uiso 0.464(8) 1 d P E 1
H6HA H 0.5039 0.1149 1.1848 0.150 Uiso 0.464(8) 1 calc PR E 1
H6HB H 0.5945 0.1158 1.1617 0.150 Uiso 0.464(8) 1 calc PR E 1
H6HC H 0.5418 0.0602 1.1518 0.150 Uiso 0.464(8) 1 calc PR E 1
C1B C 0.5062(19) 0.0623(12) 0.8749(15) 0.110(16) Uiso 0.24 1 d PG F 2
H1BA H 0.5081 0.0395 0.8310 0.132 Uiso 0.24 1 calc PR F 2
C2B C 0.507(2) 0.0379(9) 0.9486(18) 0.093(13) Uiso 0.24 1 d PG F 2
H2BA H 0.5090 -0.0012 0.9540 0.111 Uiso 0.24 1 calc PR F 2
C3B C 0.5038(19) 0.0719(11) 1.0142(14) 0.106(16) Uiso 0.24 1 d PG F 2
H3BA H 0.5042 0.0556 1.0635 0.128 Uiso 0.24 1 calc PR F 2
C4B C 0.5004(18) 0.1304(11) 1.0061(14) 0.057(8) Uiso 0.24 1 d PG F 2
H4BA H 0.4985 0.1532 1.0500 0.068 Uiso 0.24 1 calc PR F 2
C5B C 0.500(2) 0.1549(9) 0.9325(17) 0.12(2) Uiso 0.24 1 d PG F 2
H5BA H 0.4976 0.1940 0.9271 0.143 Uiso 0.24 1 calc PR F 2
C6B C 0.503(2) 0.1208(13) 0.8669(13) 0.080(12) Uiso 0.24 1 d PG F 2
H6BA H 0.5024 0.1371 0.8176 0.096 Uiso 0.24 1 calc PR F 2

loop_
_atom_site_aniso_label
_atom_site_aniso_U_11
_atom_site_aniso_U_22
_atom_site_aniso_U_33
_atom_site_aniso_U_23
_atom_site_aniso_U_13
_atom_site_aniso_U_12
Ni1 0.0306(4) 0.0343(4) 0.0197(4) 0.0009(3) 0.0010(3) 0.0004(3)
Ni2 0.0284(4) 0.0277(4) 0.0136(3) -0.0012(3) 0.0035(3) 0.0000(3)
Ni3 0.0306(4) 0.0350(4) 0.0174(4) -0.0010(3) 0.0037(3) 0.0028(3)
N1 0.030(3) 0.036(3) 0.019(2) 0.000(2) 0.007(2) -0.001(2)
N2 0.026(2) 0.030(3) 0.025(3) 0.000(2) 0.005(2) 0.001(2)
N3 0.039(3) 0.035(3) 0.010(2) -0.001(2) 0.003(2) 0.003(2)
N4 0.038(3) 0.042(3) 0.014(2) 0.001(2) 0.000(2) -0.002(2)
N5 0.030(3) 0.027(3) 0.017(2) -0.003(2) 0.003(2) 0.000(2)
N6 0.040(3) 0.035(3) 0.018(2) -0.003(2) 0.008(2) 0.006(2)
N7 0.038(3) 0.031(3) 0.018(2) 0.000(2) 0.006(2) 0.001(2)
N8 0.027(3) 0.034(3) 0.023(3) -0.003(2) 0.007(2) -0.004(2)
N9 0.028(3) 0.040(3) 0.025(3) -0.003(2) 0.008(2) -0.003(2)
N10 0.034(3) 0.032(3) 0.023(3) -0.001(2) 0.011(2) 0.000(2)
N11 0.026(2) 0.028(3) 0.020(2) -0.001(2) 0.003(2) -0.001(2)
N12 0.033(3) 0.032(3) 0.016(2) -0.005(2) 0.005(2) -0.001(2)
C1 0.038(4) 0.035(4) 0.030(3) 0.001(3) 0.003(3) -0.002(3)
C2 0.049(4) 0.047(4) 0.021(3) 0.001(3) 0.005(3) -0.003(3)
C3 0.029(3) 0.043(4) 0.022(3) 0.004(3) -0.001(3) 0.001(3)
C4 0.046(4) 0.069(5) 0.032(4) 0.018(4) 0.011(3) -0.009(4)
C11 0.029(3) 0.039(4) 0.023(3) -0.004(3) 0.006(3) -0.003(3)
C12 0.042(4) 0.050(4) 0.035(4) 0.011(3) 0.008(3) 0.006(3)
C13 0.049(4) 0.074(5) 0.036(4) 0.010(4) 0.022(3) 0.013(4)
C14 0.039(4) 0.063(5) 0.048(4) 0.005(4) 0.012(3) 0.013(3)
C15 0.034(3) 0.044(4) 0.035(4) 0.004(3) 0.007(3) 0.004(3)
C20 0.041(4) 0.064(5) 0.018(3) 0.008(3) 0.008(3) 0.013(3)
C21 0.083(6) 0.053(5) 0.046(5) 0.007(4) 0.013(4) 0.018(4)
C22 0.107(8) 0.084(7) 0.039(5) 0.012(5) 0.014(5) 0.046(6)
C23 0.087(7) 0.129(10) 0.029(5) 0.023(6) 0.016(5) 0.057(7)
C24 0.049(5) 0.146(11) 0.038(5) 0.018(6) -0.002(4) 0.003(6)
C25 0.049(5) 0.081(6) 0.041(4) 0.008(4) -0.005(4) 0.007(4)
C31 0.041(3) 0.030(3) 0.014(3) -0.001(2) 0.002(3) -0.001(3)
C32 0.045(4) 0.038(4) 0.033(4) 0.004(3) 0.009(3) -0.005(3)
C33 0.067(5) 0.038(4) 0.038(4) 0.005(3) 0.010(4) -0.009(3)
C34 0.066(5) 0.025(3) 0.047(4) 0.005(3) 0.002(4) 0.004(3)
C35 0.054(4) 0.035(4) 0.024(3) 0.001(3) 0.005(3) 0.009(3)
C41 0.042(4) 0.032(3) 0.016(3) 0.001(3) 0.000(3) -0.004(3)
C42 0.050(4) 0.036(4) 0.036(4) -0.002(3) 0.006(3) -0.002(3)
C43 0.065(5) 0.037(4) 0.038(4) -0.006(3) 0.002(4) -0.015(4)
C44 0.047(4) 0.057(5) 0.051(5) -0.002(4) -0.007(4) -0.021(4)
C45 0.041(4) 0.049(4) 0.032(4) -0.001(3) -0.006(3) -0.007(3)
C61 0.045(4) 0.025(3) 0.020(3) 0.002(2) 0.005(3) -0.001(3)
C62 0.050(4) 0.039(4) 0.029(3) -0.006(3) 0.006(3) 0.000(3)
C63 0.064(5) 0.050(4) 0.029(4) -0.009(3) 0.019(4) 0.008(4)
C64 0.051(4) 0.065(5) 0.048(5) -0.005(4) 0.018(4) 0.017(4)
C65 0.040(4) 0.055(4) 0.030(4) -0.002(3) 0.009(3) 0.013(3)
C71 0.042(4) 0.025(3) 0.019(3) -0.005(2) 0.006(3) -0.001(3)
C72 0.046(4) 0.048(4) 0.030(4) 0.003(3) 0.011(3) 0.000(3)
C73 0.060(5) 0.051(4) 0.024(3) 0.004(3) 0.015(3) 0.000(3)
C74 0.065(5) 0.043(4) 0.015(3) 0.001(3) -0.005(3) 0.006(3)
C75 0.046(4) 0.039(4) 0.022(3) -0.001(3) 0.000(3) 0.005(3)
C91 0.037(3) 0.037(3) 0.022(3) -0.004(3) 0.012(3) -0.001(3)
C92 0.045(4) 0.040(4) 0.037(4) 0.005(3) 0.005(3) -0.008(3)
C93 0.050(4) 0.047(4) 0.055(5) 0.007(4) 0.002(4) -0.019(3)
C94 0.042(4) 0.058(5) 0.057(5) -0.001(4) -0.002(4) -0.016(4)
C95 0.037(4) 0.057(4) 0.028(3) 0.000(3) 0.002(3) -0.004(3)
C101 0.029(3) 0.035(3) 0.018(3) -0.003(3) 0.008(2) -0.002(2)
C102 0.039(4) 0.041(4) 0.025(3) -0.003(3) 0.006(3) -0.003(3)
C103 0.052(4) 0.033(4) 0.042(4) -0.005(3) 0.011(3) -0.004(3)
C104 0.055(4) 0.034(4) 0.039(4) 0.007(3) 0.013(3) 0.001(3)
C105 0.040(4) 0.037(4) 0.033(4) 0.005(3) 0.008(3) 0.005(3)
C121 0.028(3) 0.031(3) 0.021(3) -0.006(3) 0.003(2) -0.006(2)
C122 0.040(4) 0.037(4) 0.039(4) -0.006(3) 0.010(3) 0.003(3)
C123 0.053(4) 0.055(4) 0.015(3) -0.007(3) 0.013(3) 0.000(3)
C124 0.055(4) 0.055(4) 0.018(3) 0.003(3) 0.004(3) 0.000(3)
C125 0.039(4) 0.038(4) 0.028(3) 0.003(3) 0.002(3) 0.000(3)

loop_
_atom_type_symbol
_atom_type_description
_atom_type_scat_dispersion_real
_atom_type_scat_dispersion_imag
_atom_type_scat_source
C C 0.0033 0.0016 'International Tables Vol C Tables 4.2.6.8 and 6.1.1.4'
H H 0.0000 0.0000 'International Tables Vol C Tables 4.2.6.8 and 6.1.1.4'
N N 0.0061 0.0033 'International Tables Vol C Tables 4.2.6.8 and 6.1.1.4'
Ni Ni 0.3393 1.1124 'International Tables Vol C Tables 4.2.6.8 and 6.1.1.4'

loop_
_geom_angle_atom_site_label_1
_geom_angle_atom_site_label_2
_geom_angle_atom_site_label_3
_geom_angle
_geom_angle_site_symmetry_1
_geom_angle_site_symmetry_3
_geom_angle_publ_flag
C1 Ni1 N7 98.5(2) . . ?
C1 Ni1 N1 98.6(2) . . ?
N7 Ni1 N1 162.80(19) . . ?
C1 Ni1 N4 100.0(2) . . ?
N7 Ni1 N4 89.50(19) . . ?
N1 Ni1 N4 89.86(19) . . ?
C1 Ni1 N10 98.3(2) . . ?
N7 Ni1 N10 87.02(18) . . ?
N1 Ni1 N10 88.23(18) . . ?
N4 Ni1 N10 161.74(19) . . ?
C1 Ni1 Ni2 179.29(19) . . ?
N7 Ni1 Ni2 81.47(14) . . ?
N1 Ni1 Ni2 81.45(13) . . ?
N4 Ni1 Ni2 80.72(14) . . ?
N10 Ni1 Ni2 81.04(14) . . ?
N8 Ni2 N5 89.9(2) . . ?
N8 Ni2 N11 89.8(2) . . ?
N5 Ni2 N11 179.6(2) . . ?
N8 Ni2 N2 179.7(2) . . ?
N5 Ni2 N2 90.3(2) . . ?
N11 Ni2 N2 90.0(2) . . ?
N8 Ni2 Ni1 90.28(15) . . ?
N5 Ni2 Ni1 90.44(14) . . ?
N11 Ni2 Ni1 89.82(14) . . ?
N2 Ni2 Ni1 89.45(14) . . ?
N8 Ni2 Ni3 90.75(15) . . ?
N5 Ni2 Ni3 90.08(14) . . ?
N11 Ni2 Ni3 89.66(14) . . ?
N2 Ni2 Ni3 89.51(14) . . ?
Ni1 Ni2 Ni3 178.84(4) . . ?
C3 Ni3 N6 100.3(2) . . ?
C3 Ni3 N3 98.8(2) . . ?
N6 Ni3 N3 88.04(19) . . ?
C3 Ni3 N12 97.9(2) . . ?
N6 Ni3 N12 161.77(19) . . ?
N3 Ni3 N12 87.88(18) . . ?
C3 Ni3 N9 98.9(2) . . ?
N6 Ni3 N9 87.08(19) . . ?
N3 Ni3 N9 162.17(19) . . ?
N12 Ni3 N9 91.43(19) . . ?
C3 Ni3 Ni2 178.56(18) . . ?
N6 Ni3 Ni2 81.15(14) . . ?
N3 Ni3 Ni2 81.08(13) . . ?
N12 Ni3 Ni2 80.66(13) . . ?
N9 Ni3 Ni2 81.23(13) . . ?
C11 N1 C15 118.4(5) . . ?
C11 N1 Ni1 121.2(4) . . ?
C15 N1 Ni1 120.3(4) . . ?
C31 N2 C11 122.9(5) . . ?
C31 N2 Ni2 119.1(4) . . ?
C11 N2 Ni2 117.9(4) . . ?
C31 N3 C35 118.5(5) . . ?
C31 N3 Ni3 121.9(4) . . ?
C35 N3 Ni3 119.7(4) . . ?
C45 N4 C41 118.5(6) . . ?
C45 N4 Ni1 119.9(4) . . ?
C41 N4 Ni1 121.7(4) . . ?
C41 N5 C61 122.9(5) . . ?
C41 N5 Ni2 119.0(4) . . ?
C61 N5 Ni2 118.0(4) . . ?
C61 N6 C65 118.3(5) . . ?
C61 N6 Ni3 123.0(4) . . ?
C65 N6 Ni3 118.5(4) . . ?
C75 N7 C71 119.0(5) . . ?
C75 N7 Ni1 119.4(4) . . ?
C71 N7 Ni1 121.5(4) . . ?
C91 N8 C71 122.8(5) . . ?
C91 N8 Ni2 118.0(4) . . ?
C71 N8 Ni2 119.1(4) . . ?
C95 N9 C91 118.9(5) . . ?
C95 N9 Ni3 119.6(4) . . ?
C91 N9 Ni3 121.4(4) . . ?
C101 N10 C105 118.4(5) . . ?
C101 N10 Ni1 121.6(4) . . ?
C105 N10 Ni1 120.0(4) . . ?
C121 N11 C101 122.7(5) . . ?
C121 N11 Ni2 118.6(4) . . ?
C101 N11 Ni2 118.7(4) . . ?
C125 N12 C121 118.3(5) . . ?
C125 N12 Ni3 119.3(4) . . ?
C121 N12 Ni3 122.1(4) . . ?
C2 C1 Ni1 174.1(6) . . ?
C1 C2 C20 178.0(7) . . ?
C4 C3 Ni3 176.6(6) . . ?
C3 C4 C5 167.4(9) . . ?
C3 C4 C5' 169.4(9) . . ?
N1 C11 N2 116.3(5) . . ?
N1 C11 C12 120.8(5) . . ?
N2 C11 C12 122.8(6) . . ?
C13 C12 C11 119.3(6) . . ?
C12 C13 C14 119.7(6) . . ?
C15 C14 C13 118.6(6) . . ?
N1 C15 C14 123.3(6) . . ?
C25 C20 C21 117.4(7) . . ?
C25 C20 C2 122.4(7) . . ?
C21 C20 C2 120.2(7) . . ?
C22 C21 C20 122.6(9) . . ?
C23 C22 C21 119.1(10) . . ?
C22 C23 C24 121.2(9) . . ?
C23 C24 C25 119.5(10) . . ?
C20 C25 C24 120.2(9) . . ?
N3 C31 N2 116.2(5) . . ?
N3 C31 C32 120.3(5) . . ?
N2 C31 C32 123.4(6) . . ?
C33 C32 C31 119.9(6) . . ?
C32 C33 C34 119.8(6) . . ?
C35 C34 C33 118.0(6) . . ?
N3 C35 C34 123.6(6) . . ?
N5 C41 N4 115.7(5) . . ?
N5 C41 C42 124.4(6) . . ?
N4 C41 C42 119.8(6) . . ?
C43 C42 C41 120.1(7) . . ?
C42 C43 C44 120.0(7) . . ?
C45 C44 C43 117.8(7) . . ?
N4 C45 C44 123.9(7) . . ?
N6 C61 N5 115.8(5) . . ?
N6 C61 C62 120.8(6) . . ?
N5 C61 C62 123.2(6) . . ?
C63 C62 C61 119.2(6) . . ?
C62 C63 C64 119.9(6) . . ?
C65 C64 C63 118.1(7) . . ?
N6 C65 C64 123.6(7) . . ?
N7 C71 N8 116.5(5) . . ?
N7 C71 C72 120.0(5) . . ?
N8 C71 C72 123.3(6) . . ?
C73 C72 C71 119.6(6) . . ?
C72 C73 C74 120.2(6) . . ?
C75 C74 C73 117.6(6) . . ?
N7 C75 C74 123.6(6) . . ?
N9 C91 N8 117.3(5) . . ?
N9 C91 C92 119.7(6) . . ?
N8 C91 C92 122.9(6) . . ?
C93 C92 C91 119.6(6) . . ?
C92 C93 C94 119.7(7) . . ?
C95 C94 C93 118.5(7) . . ?
N9 C95 C94 123.4(6) . . ?
N10 C101 N11 115.7(5) . . ?
N10 C101 C102 120.6(6) . . ?
N11 C101 C102 123.5(5) . . ?
C103 C102 C101 119.8(6) . . ?
C102 C103 C104 119.4(6) . . ?
C105 C104 C103 118.5(6) . . ?
N10 C105 C104 123.3(6) . . ?
N12 C121 N11 115.5(5) . . ?
N12 C121 C122 120.3(5) . . ?
N11 C121 C122 124.0(5) . . ?
C123 C122 C121 120.1(6) . . ?
C122 C123 C124 119.9(6) . . ?
C125 C124 C123 117.3(6) . . ?
N12 C125 C124 124.0(6) . . ?
C6S C1S C2S 116.6(12) . . ?
C3S C2S C1S 121.0(18) . . ?
C2S C3S C4S 117(2) . . ?
C5S C4S C3S 117(2) . . ?
C6S C5S C4S 123(2) . . ?
C5S C6S C1S 124.3(19) . . ?
C2SA C1SA C6SA 121(4) . . ?
C3SA C2SA C1SA 120(4) . . ?
C4SA C3SA C2SA 126(6) . . ?
C3SA C4SA C5SA 123(5) . . ?
C4SA C5SA C6SA 115(4) . . ?
C1SA C6SA C5SA 113(4) . . ?
C12S C7S C8S 122.0(11) . . ?
C7S C8S C9S 117.7(11) . . ?
C10S C9S C8S 119.7(10) . . ?
C9S C10S C11S 121.6(11) . . ?
C12S C11S C10S 119.4(11) . . ?
C7S C12S C11S 119.7(11) . . ?
C51 C5 C55 120.0 . . ?
C51 C5 C4 127.7(8) . . ?
C55 C5 C4 112.3(8) . . ?
C52 C51 C5 120.0 . . ?
C53 C52 C51 120.0 . . ?
C54 C53 C52 120.0 . . ?
C53 C54 C55 120.0 . . ?
C54 C55 C5 120.0 . . ?
C51' C5' C55' 120.0 . . ?
C51' C5' C4 113.2(8) . . ?
C55' C5' C4 126.8(8) . . ?
C5' C51' C52' 120.0 . . ?
C53' C52' C51' 120.0 . . ?
C52' C53' C54' 120.0 . . ?
C55' C54' C53' 120.0 . . ?
C54' C55' C5' 120.0 . . ?
C3H C2H C1H 118(2) . . ?
C2H C3H C4H 114(3) . . ?
C5H C4H C3H 121(2) . . ?
C4H C5H C6H 124(2) . . ?
C2B C1B C6B 120.0 . . ?
C1B C2B C3B 120.0 . . ?
C2B C3B C4B 120.0 . . ?
C5B C4B C3B 120.0 . . ?
C6B C5B C4B 120.0 . . ?
C5B C6B C1B 120.0 . . ?

loop_
_geom_bond_atom_site_label_1
_geom_bond_atom_site_label_2
_geom_bond_distance
_geom_bond_site_symmetry_2
_geom_bond_publ_flag
Ni1 C1 2.014(7) . ?
Ni1 N7 2.097(5) . ?
Ni1 N1 2.098(5) . ?
Ni1 N4 2.110(5) . ?
Ni1 N10 2.117(5) . ?
Ni1 Ni2 2.4656(10) . ?
Ni2 N8 1.898(5) . ?
Ni2 N5 1.898(4) . ?
Ni2 N11 1.900(5) . ?
Ni2 N2 1.902(5) . ?
Ni2 Ni3 2.4814(10) . ?
Ni3 C3 2.029(6) . ?
Ni3 N6 2.086(5) . ?
Ni3 N3 2.100(5) . ?
Ni3 N12 2.110(4) . ?
Ni3 N9 2.124(5) . ?
N1 C11 1.352(8) . ?
N1 C15 1.352(8) . ?
N2 C31 1.369(7) . ?
N2 C11 1.380(7) . ?
N3 C31 1.348(7) . ?
N3 C35 1.354(8) . ?
N4 C45 1.346(8) . ?
N4 C41 1.368(8) . ?
N5 C41 1.364(7) . ?
N5 C61 1.387(7) . ?
N6 C61 1.347(8) . ?
N6 C65 1.349(8) . ?
N7 C75 1.347(7) . ?
N7 C71 1.352(8) . ?
N8 C91 1.369(8) . ?
N8 C71 1.378(7) . ?
N9 C95 1.337(8) . ?
N9 C91 1.349(8) . ?
N10 C101 1.348(7) . ?
N10 C105 1.352(8) . ?
N11 C121 1.372(7) . ?
N11 C101 1.383(7) . ?
N12 C125 1.351(7) . ?
N12 C121 1.354(7) . ?
C1 C2 1.187(9) . ?
C2 C20 1.439(9) . ?
C3 C4 1.167(9) . ?
C4 C5 1.478(11) . ?
C4 C5' 1.499(12) . ?
C11 C12 1.412(9) . ?
C12 C13 1.371(9) . ?
C13 C14 1.382(10) . ?
C14 C15 1.371(9) . ?
C20 C25 1.372(10) . ?
C20 C21 1.400(10) . ?
C21 C22 1.361(12) . ?
C22 C23 1.348(15) . ?
C23 C24 1.376(15) . ?
C24 C25 1.404(12) . ?
C31 C32 1.407(8) . ?
C32 C33 1.367(9) . ?
C33 C34 1.382(10) . ?
C34 C35 1.369(9) . ?
C41 C42 1.416(9) . ?
C42 C43 1.357(9) . ?
C43 C44 1.393(11) . ?
C44 C45 1.372(10) . ?
C61 C62 1.402(8) . ?
C62 C63 1.373(9) . ?
C63 C64 1.378(10) . ?
C64 C65 1.365(9) . ?
C71 C72 1.412(8) . ?
C72 C73 1.370(9) . ?
C73 C74 1.385(10) . ?
C74 C75 1.376(9) . ?
C91 C92 1.421(9) . ?
C92 C93 1.359(9) . ?
C93 C94 1.374(10) . ?
C94 C95 1.370(10) . ?
C101 C102 1.404(8) . ?
C102 C103 1.371(9) . ?
C103 C104 1.379(10) . ?
C104 C105 1.369(9) . ?
C121 C122 1.404(8) . ?
C122 C123 1.368(9) . ?
C123 C124 1.389(9) . ?
C124 C125 1.380(9) . ?
C1S C6S 1.359(19) . ?
C1S C2S 1.383(18) . ?
C2S C3S 1.33(3) . ?
C3S C4S 1.49(3) . ?
C4S C5S 1.29(4) . ?
C5S C6S 1.27(3) . ?
C1SA C2SA 1.30(5) . ?
C1SA C6SA 1.39(5) . ?
C2SA C3SA 1.25(6) . ?
C3SA C4SA 1.14(6) . ?
C4SA C5SA 1.40(7) . ?
C5SA C6SA 1.44(7) . ?
C7S C12S 1.347(14) . ?
C7S C8S 1.381(14) . ?
C8S C9S 1.401(13) . ?
C9S C10S 1.336(13) . ?
C10S C11S 1.379(13) . ?
C11S C12S 1.362(13) . ?
C5 C51 1.3900 . ?
C5 C55 1.3900 . ?
C51 C52 1.3900 . ?
C52 C53 1.3900 . ?
C53 C54 1.3900 . ?
C54 C55 1.3900 . ?
C5' C51' 1.3900 . ?
C5' C55' 1.3900 . ?
C51' C52' 1.3900 . ?
C52' C53' 1.3900 . ?
C53' C54' 1.3900 . ?
C54' C55' 1.3900 . ?
C1H C2H 1.42(3) . ?
C2H C3H 1.39(3) . ?
C3H C4H 1.51(3) . ?
C4H C5H 1.43(3) . ?
C5H C6H 1.46(3) . ?
C1B C2B 1.3900 . ?
C1B C6B 1.3900 . ?
C2B C3B 1.3900 . ?
C3B C4B 1.3900 . ?
C4B C5B 1.3900 . ?
C5B C6B 1.3900 . ?
